data_9014498
loop_
_publ_author_name
'Daane, A. H.'
'Rundle, R. E.'
'Smith, H. G.'
'Spedding, F. H.'

_publ_section_title
;
 The crystal structure of samarium
 Note: sample 99% pure
;
_journal_name_full 'Acta Crystallographica'
_journal_page_first 532
_journal_page_last 535
_journal_paper_doi 10.1107/S0365110X54001818
_journal_volume 7
_journal_year 1954
_chemical_compound_source Synthetic
_chemical_formula_sum Sm
_chemical_name_mineral Samarium
_space_group_IT_number 166
_symmetry_space_group_name_Hall '-P 3* 2'
_symmetry_space_group_name_H-M 'R -3 m :R'
_cell_angle_alpha 23.22
_cell_angle_beta 23.22
_cell_angle_gamma 23.22
_cell_length_a 8.996
_cell_length_b 8.996
_cell_length_c 8.996
_cell_formula_units_Z 3
_cell_volume 99.346
_database_code_amcsd 0009181
_exptl_crystal_density_diffrn 7.540
_cod_original_sg_symbol_H-M 'R -3 m'
_cod_database_code 9014498

loop_
_space_group_symop_operation_xyz
x,y,z
-x,-z,-y
-z,-x,-y
y,x,z
y,z,x
-z,-y,-x
-x,-y,-z
x,z,y
z,x,y
-y,-x,-z
-y,-z,-x
z,y,x

loop_
_atom_site_label
_atom_site_fract_x
_atom_site_fract_y
_atom_site_fract_z
Sm1 0.00000 0.00000 0.00000
Sm2 0.22222 0.22222 0.22222

loop_
_cod_related_entry_id
_cod_related_entry_database
_cod_related_entry_code
1 AMCSD 0009181
